data_4063616
loop_
_publ_author_name
'Fang, Xiangdong'
'Li, Xiaofang'
'Hou, Zhaomin'
'Assoud, Jalil'
'Zhao, Rui'

_publ_section_title
;
 1,2-Azaborolyl-Ligated Half-Sandwich Complexes of Scandium(III) and
 Lutetium(III): Synthesis, Structures, and Syndiotactic Polymerization of
 Styrene
;
_journal_issue 2
_journal_name_full Organometallics
_journal_page_first 517
_journal_page_last 522
_journal_paper_doi 10.1021/om800734v
_journal_volume 28
_journal_year 2009
_chemical_formula_sum 'C26 H49 B N O Sc Si2'
_chemical_formula_weight 503.61
_chemical_name_systematic
; 
 ? 
;
_space_group_IT_number 14
_symmetry_cell_setting monoclinic
_symmetry_space_group_name_Hall '-P 2yn'
_symmetry_space_group_name_H-M 'P 1 21/n 1'
_atom_sites_solution_hydrogens geom
_atom_sites_solution_primary direct
_atom_sites_solution_secondary difmap
_audit_creation_method SHELXL-97
_cell_angle_alpha 90.00
_cell_angle_beta 95.8040(10)
_cell_angle_gamma 90.00
_cell_formula_units_Z 4
_cell_length_a 11.3970(5)
_cell_length_b 18.2738(8)
_cell_length_c 15.0873(7)
_cell_measurement_temperature 173(2)
_cell_volume 3126.1(2)
_computing_structure_refinement 'SHELXL-97 (Sheldrick, 1997)'
_computing_structure_solution 'SHELXS-97 (Sheldrick, 1990)'
_diffrn_ambient_temperature 173(2)
_diffrn_measured_fraction_theta_full 0.997
_diffrn_measured_fraction_theta_max 0.997
_diffrn_radiation_monochromator graphite
_diffrn_radiation_source 'fine-focus sealed tube'
_diffrn_radiation_type MoK\a
_diffrn_radiation_wavelength 0.71073
_diffrn_reflns_av_R_equivalents 0.0333
_diffrn_reflns_av_sigmaI/netI 0.0233
_diffrn_reflns_limit_h_max 14
_diffrn_reflns_limit_h_min -15
_diffrn_reflns_limit_k_max 24
_diffrn_reflns_limit_k_min -24
_diffrn_reflns_limit_l_max 19
_diffrn_reflns_limit_l_min -19
_diffrn_reflns_number 41679
_diffrn_reflns_theta_full 28.06
_diffrn_reflns_theta_max 28.06
_diffrn_reflns_theta_min 2.86
_exptl_absorpt_coefficient_mu 0.329
_exptl_absorpt_correction_T_max 1
_exptl_absorpt_correction_T_min 0.882276
_exptl_absorpt_correction_type empirical
_exptl_absorpt_process_details 'APEX II'
_exptl_crystal_colour Colourless
_exptl_crystal_density_diffrn 1.070
_exptl_crystal_density_method 'not measured'
_exptl_crystal_description Block
_exptl_crystal_F_000 1096
_exptl_crystal_size_max 0.495
_exptl_crystal_size_mid 0.140
_exptl_crystal_size_min 0.140
_refine_diff_density_max 0.434
_refine_diff_density_min -0.410
_refine_diff_density_rms 0.050
_refine_ls_extinction_method none
_refine_ls_goodness_of_fit_ref 1.153
_refine_ls_hydrogen_treatment constr
_refine_ls_matrix_type full
_refine_ls_number_parameters 301
_refine_ls_number_reflns 7567
_refine_ls_number_restraints 18
_refine_ls_restrained_S_all 1.152
_refine_ls_R_factor_all 0.0612
_refine_ls_R_factor_gt 0.0449
_refine_ls_shift/su_max 0.000
_refine_ls_shift/su_mean 0.000
_refine_ls_structure_factor_coef Fsqd
_refine_ls_weighting_details 'calc w=1/[\s^2^(Fo^2^)+(0.0255P)^2^+2.1237P] where P=(Fo^2^+2Fc^2^)/3'
_refine_ls_weighting_scheme calc
_refine_ls_wR_factor_gt 0.0979
_refine_ls_wR_factor_ref 0.1053
_reflns_number_gt 5942
_reflns_number_total 7567
_reflns_threshold_expression >2sigma(I)
_cod_data_source_file om800734v_si_002.cif
_cod_data_source_block monosc_0m
_cod_original_sg_symbol_H-M P2_1/n
_cod_database_code 4063616

loop_
_symmetry_equiv_pos_as_xyz
'x, y, z'
'-x+1/2, y+1/2, -z+1/2'
'-x, -y, -z'
'x-1/2, -y-1/2, z-1/2'

loop_
_atom_site_label
_atom_site_type_symbol
_atom_site_fract_x
_atom_site_fract_y
_atom_site_fract_z
_atom_site_U_iso_or_equiv
_atom_site_adp_type
_atom_site_occupancy
_atom_site_symmetry_multiplicity
_atom_site_calc_flag
_atom_site_refinement_flags
Sc1 Sc 0.16707(3) 0.164495(18) 0.88634(2) 0.02585(9) Uani 1 1 d .
Si1 Si 0.26824(6) 0.16558(4) 0.65565(4) 0.04271(15) Uani 1 1 d .
Si2 Si 0.17634(5) 0.36193(3) 0.93361(4) 0.03791(14) Uani 1 1 d .
O1 O -0.01688(11) 0.14675(8) 0.84053(9) 0.0384(3) Uani 1 1 d .
N1 N 0.33584(13) 0.11211(8) 0.98556(10) 0.0284(3) Uani 1 1 d .
B1 B 0.23568(19) 0.09208(12) 1.03592(15) 0.0328(5) Uani 1 1 d .
C1 C 0.32500(16) 0.07369(10) 0.90392(13) 0.0310(4) Uani 1 1 d .
H1A H 0.3892 0.0695 0.8637 0.037 Uiso 1 1 calc R
C2 C 0.22256(17) 0.03273(10) 0.89497(13) 0.0343(4) Uani 1 1 d .
C3 C 0.15999(17) 0.04615(11) 0.97022(13) 0.0363(4) Uani 1 1 d .
H3A H 0.0862 0.0204 0.9831 0.044 Uiso 1 1 calc R
C4 C 0.1846(2) -0.01635(12) 0.81733(16) 0.0489(6) Uani 1 1 d .
H4A H 0.2125 -0.0663 0.8306 0.073 Uiso 1 1 calc R
H4B H 0.2181 0.0016 0.7641 0.073 Uiso 1 1 calc R
H4C H 0.0983 -0.0164 0.8066 0.073 Uiso 1 1 calc R
C5 C 0.20855(18) 0.10981(12) 1.13434(13) 0.0386(5) Uani 1 1 d .
C6 C 0.1055(2) 0.14582(14) 1.15081(15) 0.0504(6) Uani 1 1 d .
H6A H 0.0563 0.1653 1.1019 0.060 Uiso 1 1 calc R
C7 C 0.0716(2) 0.15448(17) 1.23636(17) 0.0647(7) Uani 1 1 d .
H7A H 0.0012 0.1802 1.2450 0.078 Uiso 1 1 calc R
C8 C 0.1399(3) 0.12586(19) 1.30822(17) 0.0701(8) Uani 1 1 d .
H8A H 0.1169 0.1312 1.3667 0.084 Uiso 1 1 calc R
C9 C 0.2418(3) 0.08947(18) 1.29471(16) 0.0681(8) Uani 1 1 d .
H9A H 0.2893 0.0694 1.3441 0.082 Uiso 1 1 calc R
C10 C 0.2763(2) 0.08172(15) 1.20916(15) 0.0533(6) Uani 1 1 d .
H10A H 0.3477 0.0567 1.2015 0.064 Uiso 1 1 calc R
C11 C 0.44993(16) 0.15072(10) 1.01285(13) 0.0311(4) Uani 1 1 d .
C12 C 0.48938(19) 0.19455(12) 0.93489(15) 0.0425(5) Uani 1 1 d .
H12A H 0.4294 0.2313 0.9159 0.064 Uiso 1 1 calc R
H12B H 0.4997 0.1614 0.8852 0.064 Uiso 1 1 calc R
H12C H 0.5643 0.2190 0.9536 0.064 Uiso 1 1 calc R
C13 C 0.54237(19) 0.09334(12) 1.04345(18) 0.0514(6) Uani 1 1 d .
H13A H 0.5163 0.0657 1.0936 0.077 Uiso 1 1 calc R
H13B H 0.6175 0.1176 1.0623 0.077 Uiso 1 1 calc R
H13C H 0.5528 0.0598 0.9942 0.077 Uiso 1 1 calc R
C14 C 0.43510(19) 0.20378(12) 1.08842(15) 0.0449(5) Uani 1 1 d .
H14A H 0.3756 0.2406 1.0685 0.067 Uiso 1 1 calc R
H14B H 0.5105 0.2281 1.1062 0.067 Uiso 1 1 calc R
H14C H 0.4096 0.1769 1.1393 0.067 Uiso 1 1 calc R
C15 C 0.22562(17) 0.20603(10) 0.75907(12) 0.0317(4) Uani 1 1 d .
H15A H 0.1621 0.2406 0.7376 0.038 Uiso 1 1 calc R
H15B H 0.2941 0.2373 0.7793 0.038 Uiso 1 1 calc R
C16 C 0.4046(3) 0.10866(19) 0.67759(19) 0.0839(11) Uani 1 1 d .
H16A H 0.3916 0.0707 0.7214 0.126 Uiso 1 1 calc R
H16B H 0.4706 0.1399 0.7009 0.126 Uiso 1 1 calc R
H16C H 0.4231 0.0857 0.6220 0.126 Uiso 1 1 calc R
C17 C 0.3038(2) 0.23603(16) 0.57164(16) 0.0602(7) Uani 1 1 d .
H17A H 0.3673 0.2678 0.5980 0.090 Uiso 1 1 calc R
H17B H 0.2335 0.2655 0.5540 0.090 Uiso 1 1 calc R
H17C H 0.3292 0.2115 0.5191 0.090 Uiso 1 1 calc R
C18 C 0.1463(3) 0.10800(15) 0.59915(19) 0.0739(9) Uani 1 1 d .
H18A H 0.1241 0.0702 0.6404 0.111 Uiso 1 1 calc R
H18B H 0.1732 0.0848 0.5463 0.111 Uiso 1 1 calc R
H18C H 0.0778 0.1390 0.5813 0.111 Uiso 1 1 calc R
C19 C 0.14594(17) 0.26615(11) 0.96538(13) 0.0352(4) Uani 1 1 d .
H19A H 0.0628 0.2659 0.9790 0.042 Uiso 1 1 calc R
H19B H 0.1941 0.2581 1.0229 0.042 Uiso 1 1 calc R
C20 C 0.3315(2) 0.37782(12) 0.90983(17) 0.0503(6) Uani 1 1 d .
H20A H 0.3852 0.3650 0.9624 0.075 Uiso 1 1 calc R
H20B H 0.3420 0.4295 0.8952 0.075 Uiso 1 1 calc R
H20C H 0.3491 0.3474 0.8594 0.075 Uiso 1 1 calc R
C21 C 0.0786(3) 0.38765(15) 0.8307(2) 0.0750(9) Uani 1 1 d .
H21A H -0.0041 0.3801 0.8410 0.112 Uiso 1 1 calc R
H21B H 0.0977 0.3571 0.7808 0.112 Uiso 1 1 calc R
H21C H 0.0911 0.4392 0.8166 0.112 Uiso 1 1 calc R
C22 C 0.1497(4) 0.43029(16) 1.0209(2) 0.0958(13) Uani 1 1 d .
H22A H 0.0687 0.4253 1.0366 0.144 Uiso 1 1 calc R
H22B H 0.1611 0.4797 0.9981 0.144 Uiso 1 1 calc R
H22C H 0.2051 0.4218 1.0739 0.144 Uiso 1 1 calc R
C23 C -0.1052(3) 0.1023(3) 0.8780(4) 0.0745(15) Uani 0.755(7) 1 d PU
H23A H -0.1060 0.1123 0.9424 0.089 Uiso 1 1 calc R
H23B H -0.0893 0.0495 0.8699 0.089 Uiso 1 1 calc R
C23A C -0.0901(10) 0.0830(9) 0.8194(11) 0.0745(15) Uani 0.245(7) 1 d PU
C24 C -0.2191(3) 0.1236(3) 0.8281(3) 0.1214(18) Uani 1 1 d .
H24A H -0.2499 0.0825 0.7897 0.146 Uiso 1 1 calc R
H24B H -0.2775 0.1349 0.8704 0.146 Uiso 1 1 calc R
C25 C -0.2021(4) 0.1845(4) 0.7760(5) 0.106(2) Uani 0.718(9) 1 d PU
H25A H -0.2456 0.2269 0.7970 0.127 Uiso 1 1 calc R
H25B H -0.2313 0.1747 0.7131 0.127 Uiso 1 1 calc R
C25A C -0.1939(11) 0.1381(11) 0.7508(15) 0.106(2) Uani 0.282(9) 1 d PU
C26 C -0.0810(3) 0.1992(3) 0.7834(4) 0.129(3) Uani 0.855(7) 1 d PU
H26A H -0.0664 0.2490 0.8079 0.155 Uiso 1 1 calc R
H26B H -0.0525 0.1976 0.7236 0.155 Uiso 1 1 calc R
C26A C -0.0664(19) 0.132(2) 0.745(2) 0.129(3) Uani 0.145(7) 1 d PU

loop_
_atom_site_aniso_label
_atom_site_aniso_U_11
_atom_site_aniso_U_22
_atom_site_aniso_U_33
_atom_site_aniso_U_23
_atom_site_aniso_U_13
_atom_site_aniso_U_12
Sc1 0.02306(16) 0.02647(16) 0.02750(17) 0.00581(13) -0.00001(12) 0.00018(13)
Si1 0.0493(4) 0.0477(3) 0.0318(3) -0.0006(3) 0.0069(2) 0.0120(3)
Si2 0.0393(3) 0.0322(3) 0.0435(3) 0.0024(2) 0.0099(2) 0.0040(2)
O1 0.0257(7) 0.0456(8) 0.0424(8) 0.0149(6) -0.0035(6) -0.0047(6)
N1 0.0238(7) 0.0271(7) 0.0328(8) 0.0040(6) -0.0044(6) -0.0015(6)
B1 0.0295(11) 0.0336(11) 0.0338(11) 0.0119(9) -0.0041(9) -0.0013(9)
C1 0.0291(9) 0.0267(9) 0.0359(10) 0.0010(7) -0.0029(7) 0.0042(7)
C2 0.0346(10) 0.0260(9) 0.0396(11) 0.0055(8) -0.0090(8) 0.0003(8)
C3 0.0312(10) 0.0337(10) 0.0422(11) 0.0166(8) -0.0054(8) -0.0074(8)
C4 0.0516(13) 0.0348(11) 0.0563(14) -0.0053(10) -0.0140(11) -0.0050(10)
C5 0.0355(11) 0.0459(12) 0.0333(10) 0.0121(9) -0.0015(8) -0.0085(9)
C6 0.0434(13) 0.0699(16) 0.0386(12) 0.0153(11) 0.0080(10) -0.0007(11)
C7 0.0591(16) 0.089(2) 0.0488(14) 0.0092(14) 0.0203(12) 0.0004(15)
C8 0.0692(19) 0.106(2) 0.0367(13) 0.0095(14) 0.0133(12) -0.0197(17)
C9 0.0665(18) 0.100(2) 0.0348(13) 0.0234(14) -0.0071(12) -0.0146(16)
C10 0.0447(13) 0.0715(17) 0.0420(13) 0.0212(11) -0.0042(10) -0.0038(12)
C11 0.0233(9) 0.0294(9) 0.0388(10) 0.0024(7) -0.0054(7) -0.0018(7)
C12 0.0336(11) 0.0464(12) 0.0464(12) 0.0047(10) -0.0012(9) -0.0112(9)
C13 0.0334(11) 0.0382(12) 0.0768(17) 0.0064(11) -0.0217(11) 0.0021(9)
C14 0.0401(12) 0.0470(12) 0.0465(12) -0.0096(10) -0.0011(9) -0.0122(10)
C15 0.0297(10) 0.0331(10) 0.0322(10) 0.0031(7) 0.0035(8) 0.0018(8)
C16 0.093(2) 0.107(3) 0.0556(17) 0.0058(16) 0.0253(16) 0.060(2)
C17 0.0523(15) 0.090(2) 0.0403(13) 0.0121(13) 0.0129(11) 0.0036(14)
C18 0.110(3) 0.0526(16) 0.0546(16) -0.0094(13) -0.0124(16) -0.0086(16)
C19 0.0322(10) 0.0395(11) 0.0346(10) 0.0061(8) 0.0078(8) 0.0022(8)
C20 0.0477(13) 0.0368(12) 0.0672(16) 0.0057(11) 0.0096(11) -0.0036(10)
C21 0.0639(18) 0.0510(16) 0.104(2) 0.0295(16) -0.0230(16) 0.0041(13)
C22 0.153(3) 0.0517(17) 0.095(2) -0.0176(17) 0.073(2) -0.004(2)
C23 0.0313(15) 0.106(3) 0.086(3) 0.056(3) 0.0028(19) -0.0112(17)
C23A 0.0313(15) 0.106(3) 0.086(3) 0.056(3) 0.0028(19) -0.0112(17)
C24 0.0309(15) 0.164(4) 0.167(4) 0.092(3) -0.0022(19) -0.009(2)
C25 0.0375(19) 0.090(4) 0.181(6) 0.068(5) -0.035(3) -0.003(3)
C25A 0.0375(19) 0.090(4) 0.181(6) 0.068(5) -0.035(3) -0.003(3)
C26 0.0426(19) 0.138(4) 0.194(5) 0.131(4) -0.044(2) -0.023(2)
C26A 0.0426(19) 0.138(4) 0.194(5) 0.131(4) -0.044(2) -0.023(2)

loop_
_atom_type_symbol
_atom_type_description
_atom_type_scat_dispersion_real
_atom_type_scat_dispersion_imag
_atom_type_scat_source
C C 0.0033 0.0016 'International Tables Vol C Tables 4.2.6.8 and 6.1.1.4'
H H 0.0000 0.0000 'International Tables Vol C Tables 4.2.6.8 and 6.1.1.4'
B B 0.0013 0.0007 'International Tables Vol C Tables 4.2.6.8 and 6.1.1.4'
N N 0.0061 0.0033 'International Tables Vol C Tables 4.2.6.8 and 6.1.1.4'
O O 0.0106 0.0060 'International Tables Vol C Tables 4.2.6.8 and 6.1.1.4'
Si Si 0.0817 0.0704 'International Tables Vol C Tables 4.2.6.8 and 6.1.1.4'
Sc Sc 0.2519 0.3716 'International Tables Vol C Tables 4.2.6.8 and 6.1.1.4'

loop_
_geom_angle_atom_site_label_1
_geom_angle_atom_site_label_2
_geom_angle_atom_site_label_3
_geom_angle
O1 Sc1 C15 98.08(6)
O1 Sc1 C19 98.15(7)
C15 Sc1 C19 103.56(7)
O1 Sc1 C1 127.75(6)
C15 Sc1 C1 92.48(7)
C19 Sc1 C1 128.69(7)
O1 Sc1 C2 96.00(6)
C15 Sc1 C2 106.13(7)
C19 Sc1 C2 144.79(7)
C1 Sc1 C2 32.52(6)
O1 Sc1 N1 142.56(5)
C15 Sc1 N1 111.48(6)
C19 Sc1 N1 96.69(6)
C1 Sc1 N1 33.14(6)
C2 Sc1 N1 54.79(5)
O1 Sc1 C3 87.28(6)
C15 Sc1 C3 139.04(7)
C19 Sc1 C3 115.88(7)
C1 Sc1 C3 54.63(7)
C2 Sc1 C3 33.03(7)
N1 Sc1 C3 55.36(5)
O1 Sc1 B1 112.82(6)
C15 Sc1 B1 144.20(7)
C19 Sc1 B1 89.95(7)
C1 Sc1 B1 54.60(7)
C2 Sc1 B1 54.84(7)
N1 Sc1 B1 33.09(6)
C3 Sc1 B1 33.59(7)
C15 Si1 C16 111.09(11)
C15 Si1 C18 111.35(12)
C16 Si1 C18 109.41(16)
C15 Si1 C17 113.02(11)
C16 Si1 C17 105.54(14)
C18 Si1 C17 106.14(13)
C19 Si2 C22 113.68(12)
C19 Si2 C20 113.73(10)
C22 Si2 C20 104.94(15)
C19 Si2 C21 109.82(11)
C22 Si2 C21 106.92(17)
C20 Si2 C21 107.31(13)
C26 O1 C23A 99.1(5)
C26 O1 C23 106.1(2)
C23A O1 C23 39.6(6)
C26 O1 C26A 55.4(13)
C23A O1 C26A 59.9(11)
C23 O1 C26A 93.8(9)
C26 O1 Sc1 120.57(17)
C23A O1 Sc1 135.1(5)
C23 O1 Sc1 130.28(17)
C26A O1 Sc1 125.7(10)
C1 N1 B1 108.71(15)
C1 N1 C11 118.05(15)
B1 N1 C11 131.89(16)
C1 N1 Sc1 71.01(9)
B1 N1 Sc1 79.38(10)
C11 N1 Sc1 125.18(11)
N1 B1 C3 102.75(17)
N1 B1 C5 131.76(18)
C3 B1 C5 125.48(18)
N1 B1 Sc1 67.53(9)
C3 B1 Sc1 67.61(10)
C5 B1 Sc1 128.71(14)
C2 C1 N1 110.67(17)
C2 C1 Sc1 75.60(11)
N1 C1 Sc1 75.85(10)
C1 C2 C3 108.39(17)
C1 C2 C4 125.0(2)
C3 C2 C4 126.64(19)
C1 C2 Sc1 71.87(11)
C3 C2 Sc1 74.32(11)
C4 C2 Sc1 118.98(13)
C2 C3 B1 108.80(17)
C2 C3 Sc1 72.65(10)
B1 C3 Sc1 78.80(11)
C6 C5 C10 115.9(2)
C6 C5 B1 120.93(18)
C10 C5 B1 122.6(2)
C5 C6 C7 122.5(2)
C8 C7 C6 120.0(3)
C9 C8 C7 119.3(2)
C8 C9 C10 120.6(2)
C9 C10 C5 121.7(2)
N1 C11 C14 110.31(16)
N1 C11 C13 108.23(15)
C14 C11 C13 109.73(18)
N1 C11 C12 110.47(15)
C14 C11 C12 107.88(17)
C13 C11 C12 110.21(18)
Si1 C15 Sc1 136.31(10)
Si2 C19 Sc1 127.82(10)
O1 C23 C24 105.1(3)
O1 C23A C26A 62.4(15)
O1 C23A C25A 90.4(9)
C26A C23A C25A 52.1(11)
C25 C24 C23 109.5(3)
C24 C25 C26 107.6(4)
C26A C25A C23A 52.9(10)
C25 C26 O1 110.9(3)
C25A C26A C23A 75.0(15)
C25A C26A O1 102(3)
C23A C26A O1 57.7(13)

loop_
_geom_bond_atom_site_label_1
_geom_bond_atom_site_label_2
_geom_bond_distance
Sc1 O1 2.1645(13)
Sc1 C15 2.2288(18)
Sc1 C19 2.234(2)
Sc1 C1 2.4428(18)
Sc1 C2 2.4896(19)
Sc1 N1 2.5049(15)
Sc1 C3 2.5112(18)
Sc1 B1 2.664(2)
Si1 C15 1.8359(19)
Si1 C16 1.872(3)
Si1 C18 1.878(3)
Si1 C17 1.880(3)
Si2 C19 1.856(2)
Si2 C22 1.862(3)
Si2 C20 1.863(2)
Si2 C21 1.877(3)
O1 C26 1.437(3)
O1 C23A 1.450(15)
O1 C23 1.452(4)
O1 C26A 1.52(4)
N1 C1 1.412(2)
N1 B1 1.480(3)
N1 C11 1.500(2)
B1 C3 1.503(3)
B1 C5 1.581(3)
C1 C2 1.382(3)
C2 C3 1.422(3)
C2 C4 1.504(3)
C5 C6 1.391(3)
C5 C10 1.399(3)
C6 C7 1.393(3)
C7 C8 1.373(4)
C8 C9 1.371(4)
C9 C10 1.394(3)
C11 C14 1.519(3)
C11 C13 1.525(3)
C11 C12 1.528(3)
C23 C24 1.485(4)
C23A C26A 1.48(3)
C23A C25A 1.799(18)
C24 C25 1.387(6)
C25 C26 1.400(5)
C25A C26A 1.47(3)
